data_4064315
loop_
_publ_author_name
'Kownacki, Ireneusz'
'Marciniec, Bogdan'
'Dudziec, Beata'
'Kubicki, Maciej'

_publ_contact_author
;
Maciej Kubicki   
Faculty of Chemistry 
Adam Mickiewicz University
Grunwaldzka 6              
60-780 Pozna\'n   
Poland             
;
_publ_section_title
;
 Silylative Coupling of Terminal Alkynes with Iodosilanes: New Catalytic
 Activation of sp-Hybridized Carbon&#x2212;Hydrogen Bonds
;
_journal_issue 9
_journal_name_full Organometallics
_journal_page_first 2539
_journal_paper_doi 10.1021/om200038r
_journal_volume 30
_journal_year 2011
_chemical_formula_moiety 'C22 H32 Cl Ir N2 O Si'
_chemical_formula_sum 'C22 H32 Cl Ir N2 O Si'
_chemical_formula_weight 596.24
_chemical_name_systematic
;
 ?
;
_space_group_IT_number 2
_symmetry_cell_setting triclinic
_symmetry_space_group_name_Hall '-P 1'
_symmetry_space_group_name_H-M 'P -1'
_atom_sites_solution_hydrogens geom
_atom_sites_solution_primary direct
_atom_sites_solution_secondary difmap
_audit_creation_method SHELXL-97
_cell_angle_alpha 82.076(10)
_cell_angle_beta 85.871(10)
_cell_angle_gamma 62.673(12)
_cell_formula_units_Z 2
_cell_length_a 7.9314(9)
_cell_length_b 8.6025(10)
_cell_length_c 21.520(3)
_cell_measurement_reflns_used 3163
_cell_measurement_temperature 295(1)
_cell_measurement_theta_max 26.8326
_cell_measurement_theta_min 2.6688
_cell_volume 1291.9(3)
_computing_cell_refinement 'CrysAlis Pro (Oxford Diffraction (2009))'
_computing_data_collection 'CrysAlis Pro (Oxford Diffraction (2009))'
_computing_data_reduction 'CrysAlis Pro (Oxford Diffraction (2009))'
_computing_molecular_graphics 'Stereochemical Workstation (Siemens, 1989)'
_computing_publication_material 'SHELXL-97 (Sheldrick, 2008)'
_computing_structure_refinement 'SHELXL-97 (Sheldrick, 2008)'
_computing_structure_solution 'SIR92 (Altomare et al., 1993)'
_diffrn_ambient_temperature 293(2)
_diffrn_detector_area_resol_mean 8.1929
_diffrn_measured_fraction_theta_full 0.998
_diffrn_measured_fraction_theta_max 0.998
_diffrn_measurement_device_type 'Xcalibur, Sapphire2, large Be window'
_diffrn_measurement_method \w-scan
_diffrn_radiation_monochromator graphite
_diffrn_radiation_source 'fine-focus sealed tube'
_diffrn_radiation_type MoK\a
_diffrn_radiation_wavelength 0.71073
_diffrn_reflns_av_R_equivalents 0.0598
_diffrn_reflns_av_sigmaI/netI 0.1039
_diffrn_reflns_limit_h_max 9
_diffrn_reflns_limit_h_min -9
_diffrn_reflns_limit_k_max 6
_diffrn_reflns_limit_k_min -10
_diffrn_reflns_limit_l_max 23
_diffrn_reflns_limit_l_min -25
_diffrn_reflns_number 7355
_diffrn_reflns_theta_full 25.00
_diffrn_reflns_theta_max 25.0
_diffrn_reflns_theta_min 2.68
_exptl_absorpt_coefficient_mu 5.330
_exptl_absorpt_correction_T_max 1.00000
_exptl_absorpt_correction_T_min 0.45898
_exptl_absorpt_correction_type multi-scan
_exptl_absorpt_process_details
;
CrysAlisPro, Oxford Diffraction Ltd.,
Version 1.171.33.42 (release 29-05-2009 CrysAlis171 .NET)
(compiled May 29 2009,17:40:42)
Empirical absorption correction using spherical harmonics,
 implemented in SCALE3 ABSPACK scaling algorithm.
;
_exptl_crystal_colour red
_exptl_crystal_density_diffrn 1.533
_exptl_crystal_density_method 'not measured'
_exptl_crystal_description block
_exptl_crystal_F_000 588
_exptl_crystal_size_max 0.2
_exptl_crystal_size_mid 0.2
_exptl_crystal_size_min 0.1
_refine_diff_density_max 2.113
_refine_diff_density_min -1.591
_refine_diff_density_rms 0.172
_refine_ls_extinction_method none
_refine_ls_goodness_of_fit_ref 1.035
_refine_ls_hydrogen_treatment constr
_refine_ls_matrix_type full
_refine_ls_number_parameters 253
_refine_ls_number_reflns 4547
_refine_ls_number_restraints 9
_refine_ls_restrained_S_all 1.035
_refine_ls_R_factor_all 0.0960
_refine_ls_R_factor_gt 0.0638
_refine_ls_shift/su_max 0.000
_refine_ls_shift/su_mean 0.000
_refine_ls_structure_factor_coef Fsqd
_refine_ls_weighting_details 'calc w=1/[\s^2^(Fo^2^)+(0.0700P)^2^] where P=(Fo^2^+2Fc^2^)/3'
_refine_ls_weighting_scheme calc
_refine_ls_wR_factor_gt 0.1372
_refine_ls_wR_factor_ref 0.1453
_reflns_number_gt 3139
_reflns_number_total 4547
_reflns_threshold_expression >2sigma(I)
_cod_data_source_file om200038r_si_002.cif
_cod_data_source_block IIIa
_cod_database_code 4064315

loop_
_symmetry_equiv_pos_as_xyz
'x, y, z'
'-x, -y, -z'

loop_
_atom_site_label
_atom_site_type_symbol
_atom_site_fract_x
_atom_site_fract_y
_atom_site_fract_z
_atom_site_U_iso_or_equiv
_atom_site_adp_type
_atom_site_occupancy
_atom_site_symmetry_multiplicity
_atom_site_calc_flag
_atom_site_refinement_flags
Ir1 Ir 0.81194(7) 0.73343(6) 0.35642(2) 0.0509(2) Uani 1 1 d .
H1 H 1.0320 0.6413 0.3693 0.061 Uiso 1 1 d R
Cl1 Cl 0.8095(5) 0.8069(4) 0.46080(16) 0.0726(9) Uani 1 1 d .
C1 C 0.8077(15) 0.6694(16) 0.2723(6) 0.059(3) Uani 1 1 d .
C2 C 0.7959(19) 0.6331(17) 0.2209(6) 0.062(3) Uani 1 1 d .
Si3 Si 0.7507(6) 0.5948(5) 0.14311(17) 0.0660(10) Uani 1 1 d .
C4 C 0.514(2) 0.749(3) 0.1191(8) 0.147(9) Uani 1 1 d D
H4 H 0.5484 0.8459 0.1149 0.176 Uiso 1 1 calc R
C5 C 0.460(3) 0.789(3) 0.0499(8) 0.184(12) Uani 1 1 d D
H51 H 0.3307 0.8782 0.0453 0.275 Uiso 1 1 calc R
H52 H 0.4743 0.6841 0.0347 0.275 Uiso 1 1 calc R
H53 H 0.5416 0.8310 0.0261 0.275 Uiso 1 1 calc R
C6 C 0.348(3) 0.847(4) 0.1617(12) 0.30(2) Uani 1 1 d D
H61 H 0.2391 0.9249 0.1366 0.446 Uiso 1 1 calc R
H62 H 0.3806 0.9149 0.1861 0.446 Uiso 1 1 calc R
H63 H 0.3199 0.7644 0.1892 0.446 Uiso 1 1 calc R
C7 C 0.929(2) 0.6236(17) 0.0871(6) 0.084(4) Uani 1 1 d D
H7 H 0.8993 0.6094 0.0454 0.101 Uiso 1 1 calc R
C8 C 0.916(3) 0.8087(17) 0.0828(9) 0.121(7) Uani 1 1 d D
H81 H 1.0097 0.8166 0.0537 0.182 Uiso 1 1 calc R
H82 H 0.9371 0.8300 0.1234 0.182 Uiso 1 1 calc R
H83 H 0.7917 0.8950 0.0686 0.182 Uiso 1 1 calc R
C9 C 1.133(2) 0.485(2) 0.1013(9) 0.127(7) Uani 1 1 d D
H91 H 1.2173 0.5052 0.0709 0.190 Uiso 1 1 calc R
H92 H 1.1438 0.3695 0.0995 0.190 Uiso 1 1 calc R
H93 H 1.1659 0.4918 0.1425 0.190 Uiso 1 1 calc R
C10 C 0.796(3) 0.360(2) 0.1460(7) 0.139(9) Uani 1 1 d D
H10 H 0.9313 0.2918 0.1550 0.167 Uiso 1 1 calc R
C11 C 0.775(4) 0.305(3) 0.0836(7) 0.202(14) Uani 1 1 d D
H111 H 0.7997 0.1838 0.0896 0.304 Uiso 1 1 calc R
H112 H 0.8642 0.3192 0.0537 0.304 Uiso 1 1 calc R
H113 H 0.6485 0.3774 0.0683 0.304 Uiso 1 1 calc R
C12 C 0.701(3) 0.297(3) 0.2005(8) 0.166(10) Uani 1 1 d D
H121 H 0.7315 0.1763 0.1984 0.250 Uiso 1 1 calc R
H122 H 0.5659 0.3682 0.1982 0.250 Uiso 1 1 calc R
H123 H 0.7458 0.3072 0.2393 0.250 Uiso 1 1 calc R
C13 C 0.948(2) 0.850(2) 0.3241(9) 0.094(5) Uani 1 1 d .
O14 O 1.037(2) 0.919(2) 0.3039(8) 0.164(7) Uani 1 1 d .
N15 N 0.5217(15) 0.9485(13) 0.3431(4) 0.055(3) Uani 1 1 d .
C16 C 0.466(2) 1.0414(19) 0.2873(7) 0.077(4) Uani 1 1 d .
H16 H 0.5538 1.0136 0.2546 0.093 Uiso 1 1 calc R
C17 C 0.288(3) 1.175(2) 0.2748(9) 0.094(5) Uani 1 1 d .
H17 H 0.2546 1.2354 0.2348 0.113 Uiso 1 1 calc R
C18 C 0.164(3) 1.2141(19) 0.3224(12) 0.109(7) Uani 1 1 d .
H18 H 0.0420 1.3054 0.3160 0.130 Uiso 1 1 calc R
C19 C 0.214(2) 1.124(2) 0.3795(8) 0.104(6) Uani 1 1 d .
H19 H 0.1267 1.1492 0.4125 0.124 Uiso 1 1 calc R
C20 C 0.397(2) 0.9917(17) 0.3883(7) 0.079(4) Uani 1 1 d .
H20 H 0.4325 0.9311 0.4282 0.095 Uiso 1 1 calc R
N21 N 0.6937(13) 0.5626(11) 0.3926(4) 0.048(2) Uani 1 1 d .
C22 C 0.5561(17) 0.5533(18) 0.3631(6) 0.063(4) Uani 1 1 d .
H22 H 0.5042 0.6316 0.3273 0.075 Uiso 1 1 calc R
C23 C 0.487(2) 0.433(2) 0.3832(8) 0.090(5) Uani 1 1 d .
H23 H 0.3918 0.4305 0.3612 0.108 Uiso 1 1 calc R
C24 C 0.563(2) 0.315(2) 0.4372(8) 0.089(5) Uani 1 1 d .
H24 H 0.5159 0.2363 0.4533 0.106 Uiso 1 1 calc R
C25 C 0.708(2) 0.3190(17) 0.4648(6) 0.073(4) Uani 1 1 d .
H25 H 0.7708 0.2347 0.4981 0.088 Uiso 1 1 calc R
C26 C 0.7636(17) 0.4484(15) 0.4439(6) 0.056(3) Uani 1 1 d .
H26 H 0.8541 0.4561 0.4668 0.068 Uiso 1 1 calc R

loop_
_atom_site_aniso_label
_atom_site_aniso_U_11
_atom_site_aniso_U_22
_atom_site_aniso_U_33
_atom_site_aniso_U_23
_atom_site_aniso_U_13
_atom_site_aniso_U_12
Ir1 0.0530(3) 0.0578(3) 0.0499(3) -0.0112(2) -0.0027(2) -0.0303(2)
Cl1 0.081(2) 0.077(2) 0.059(2) -0.0175(17) -0.0200(18) -0.030(2)
C1 0.032(6) 0.061(8) 0.064(9) 0.023(7) -0.005(6) -0.012(6)
C2 0.079(9) 0.079(9) 0.040(8) -0.009(7) 0.001(7) -0.044(8)
Si3 0.089(3) 0.075(2) 0.045(2) -0.0105(18) -0.0035(19) -0.045(2)
C4 0.079(13) 0.26(3) 0.074(14) -0.013(15) -0.011(11) -0.049(17)
C5 0.13(2) 0.25(3) 0.16(3) 0.05(2) -0.052(18) -0.09(2)
C6 0.19(3) 0.34(5) 0.31(5) -0.22(4) -0.09(3) -0.02(3)
C7 0.110(13) 0.103(12) 0.046(9) 0.000(8) -0.009(8) -0.055(11)
C8 0.153(18) 0.100(13) 0.135(17) -0.003(12) 0.012(13) -0.083(14)
C9 0.115(16) 0.142(17) 0.102(16) -0.016(13) -0.003(12) -0.039(14)
C10 0.27(3) 0.118(15) 0.087(14) -0.014(11) 0.004(15) -0.134(19)
C11 0.43(5) 0.140(19) 0.110(18) -0.031(15) -0.02(2) -0.18(3)
C12 0.26(3) 0.15(2) 0.15(2) -0.015(16) 0.028(19) -0.16(2)
C13 0.089(12) 0.085(11) 0.123(15) -0.031(10) -0.009(10) -0.046(10)
O14 0.189(14) 0.196(15) 0.191(15) 0.010(11) -0.007(11) -0.168(14)
N15 0.080(7) 0.061(6) 0.027(6) -0.013(5) 0.003(5) -0.035(6)
C16 0.091(11) 0.083(10) 0.053(10) -0.002(8) -0.002(8) -0.037(10)
C17 0.098(14) 0.068(10) 0.077(13) 0.005(9) -0.033(11) -0.004(10)
C18 0.092(14) 0.048(9) 0.16(2) -0.022(11) -0.073(14) 0.000(9)
C19 0.067(10) 0.100(12) 0.090(13) -0.047(10) -0.023(9) 0.021(10)
C20 0.075(10) 0.059(8) 0.076(11) -0.009(7) -0.042(9) -0.002(8)
N21 0.049(6) 0.048(5) 0.046(6) -0.005(5) 0.001(5) -0.022(5)
C22 0.068(8) 0.099(10) 0.045(8) -0.009(7) 0.000(6) -0.059(8)
C23 0.103(12) 0.099(12) 0.105(13) -0.022(10) -0.002(10) -0.075(11)
C24 0.103(12) 0.080(10) 0.106(14) -0.017(9) 0.010(10) -0.061(10)
C25 0.079(10) 0.061(8) 0.061(9) 0.013(7) 0.003(8) -0.021(8)
C26 0.053(7) 0.048(7) 0.064(9) -0.011(6) -0.002(6) -0.017(6)

loop_
_atom_type_symbol
_atom_type_description
_atom_type_scat_dispersion_real
_atom_type_scat_dispersion_imag
_atom_type_scat_source
C C 0.0033 0.0016 'International Tables Vol C Tables 4.2.6.8 and 6.1.1.4'
H H 0.0000 0.0000 'International Tables Vol C Tables 4.2.6.8 and 6.1.1.4'
N N 0.0061 0.0033 'International Tables Vol C Tables 4.2.6.8 and 6.1.1.4'
O O 0.0106 0.0060 'International Tables Vol C Tables 4.2.6.8 and 6.1.1.4'
Si Si 0.0817 0.0704 'International Tables Vol C Tables 4.2.6.8 and 6.1.1.4'
Ir Ir -1.4442 7.9887 'International Tables Vol C Tables 4.2.6.8 and 6.1.1.4'
Cl Cl 0.1484 0.1585 'International Tables Vol C Tables 4.2.6.8 and 6.1.1.4'

loop_
_geom_angle_atom_site_label_1
_geom_angle_atom_site_label_2
_geom_angle_atom_site_label_3
_geom_angle
C13 Ir1 C1 89.3(6)
C13 Ir1 N21 171.2(5)
C1 Ir1 N21 88.3(4)
C13 Ir1 N15 99.9(6)
C1 Ir1 N15 90.1(4)
N21 Ir1 N15 88.5(3)
C13 Ir1 Cl1 92.9(5)
C1 Ir1 Cl1 177.9(3)
N21 Ir1 Cl1 89.6(3)
N15 Ir1 Cl1 89.3(3)
C13 Ir1 H1 62.0
C1 Ir1 H1 101.2
N21 Ir1 H1 110.2
N15 Ir1 H1 158.1
Cl1 Ir1 H1 80.0
C2 C1 Ir1 176.9(11)
C1 C2 Si3 173.8(13)
C4 Si3 C2 109.9(8)
C4 Si3 C7 110.6(8)
C2 Si3 C7 107.5(6)
C4 Si3 C10 112.6(11)
C2 Si3 C10 109.1(6)
C7 Si3 C10 107.0(7)
C6 C4 C5 112.9(13)
C6 C4 Si3 126.6(14)
C5 C4 Si3 120.5(13)
C6 C4 H4 90.5
C5 C4 H4 90.5
Si3 C4 H4 90.5
C4 C5 H51 109.5
C4 C5 H52 109.5
H51 C5 H52 109.5
C4 C5 H53 109.5
H51 C5 H53 109.5
H52 C5 H53 109.5
C4 C6 H61 109.5
C4 C6 H62 109.5
H61 C6 H62 109.5
C4 C6 H63 109.5
H61 C6 H63 109.5
H62 C6 H63 109.5
C9 C7 C8 109.7(10)
C9 C7 Si3 113.2(10)
C8 C7 Si3 112.7(10)
C9 C7 H7 106.9
C8 C7 H7 106.9
Si3 C7 H7 106.9
C7 C8 H81 109.5
C7 C8 H82 109.5
H81 C8 H82 109.5
C7 C8 H83 109.5
H81 C8 H83 109.5
H82 C8 H83 109.5
C7 C9 H91 109.5
C7 C9 H92 109.5
H91 C9 H92 109.5
C7 C9 H93 109.5
H91 C9 H93 109.5
H92 C9 H93 109.5
C12 C10 C11 113.1(12)
C12 C10 Si3 115.0(13)
C11 C10 Si3 115.3(12)
C12 C10 H10 103.8
C11 C10 H10 103.8
Si3 C10 H10 103.8
C10 C11 H111 109.5
C10 C11 H112 109.5
H111 C11 H112 109.5
C10 C11 H113 109.5
H111 C11 H113 109.5
H112 C11 H113 109.5
C10 C12 H121 109.5
C10 C12 H122 109.5
H121 C12 H122 109.5
C10 C12 H123 109.5
H121 C12 H123 109.5
H122 C12 H123 109.5
O14 C13 Ir1 178.2(16)
C20 N15 C16 116.5(12)
C20 N15 Ir1 122.8(8)
C16 N15 Ir1 120.7(9)
N15 C16 C17 124.5(15)
N15 C16 H16 117.8
C17 C16 H16 117.8
C18 C17 C16 117.0(15)
C18 C17 H17 121.5
C16 C17 H17 121.5
C17 C18 C19 120.6(17)
C17 C18 H18 119.7
C19 C18 H18 119.7
C18 C19 C20 118.7(18)
C18 C19 H19 120.7
C20 C19 H19 120.7
N15 C20 C19 122.6(14)
N15 C20 H20 118.7
C19 C20 H20 118.7
C26 N21 C22 116.4(9)
C26 N21 Ir1 121.0(7)
C22 N21 Ir1 122.4(8)
N21 C22 C23 123.3(12)
N21 C22 H22 118.3
C23 C22 H22 118.3
C22 C23 C24 119.0(13)
C22 C23 H23 120.5
C24 C23 H23 120.5
C25 C24 C23 117.3(13)
C25 C24 H24 121.4
C23 C24 H24 121.4
C24 C25 C26 120.4(13)
C24 C25 H25 119.8
C26 C25 H25 119.8
N21 C26 C25 123.2(12)
N21 C26 H26 118.4
C25 C26 H26 118.4

loop_
_geom_bond_atom_site_label_1
_geom_bond_atom_site_label_2
_geom_bond_distance
Ir1 C13 1.827(17)
Ir1 C1 1.969(15)
Ir1 N21 2.119(8)
Ir1 N15 2.201(11)
Ir1 Cl1 2.412(3)
Ir1 H1 1.5781
C1 C2 1.212(17)
C2 Si3 1.840(13)
Si3 C4 1.793(17)
Si3 C7 1.872(14)
Si3 C10 1.874(16)
C4 C6 1.52(3)
C4 C5 1.53(2)
C4 H4 0.9800
C5 H51 0.9600
C5 H52 0.9600
C5 H53 0.9600
C6 H61 0.9600
C6 H62 0.9600
C6 H63 0.9600
C7 C9 1.53(2)
C7 C8 1.54(2)
C7 H7 0.9800
C8 H81 0.9600
C8 H82 0.9600
C8 H83 0.9600
C9 H91 0.9600
C9 H92 0.9600
C9 H93 0.9600
C10 C12 1.52(3)
C10 C11 1.53(2)
C10 H10 0.9800
C11 H111 0.9600
C11 H112 0.9600
C11 H113 0.9600
C12 H121 0.9600
C12 H122 0.9600
C12 H123 0.9600
C13 O14 1.148(17)
N15 C20 1.298(17)
N15 C16 1.328(15)
C16 C17 1.36(2)
C16 H16 0.9300
C17 C18 1.33(2)
C17 H17 0.9300
C18 C19 1.34(2)
C18 H18 0.9300
C19 C20 1.378(19)
C19 H19 0.9300
C20 H20 0.9300
N21 C26 1.336(14)
N21 C22 1.339(13)
C22 C23 1.388(16)
C22 H22 0.9300
C23 C24 1.40(2)
C23 H23 0.9300
C24 C25 1.348(19)
C24 H24 0.9300
C25 C26 1.386(16)
C25 H25 0.9300
C26 H26 0.9300
